data_9014244
loop_
_publ_author_name
'Averbuch-Pouchot M'
'Durif, A.'
'Guitel, J.'

_publ_section_title
;
 Crystal structure of Na3 P Cr3 O13 (H2 O)13: A new type of
 chromophosphoric anion
 _cod_database_code 1007255
;
_journal_name_full 'Journal of Solid State Chemistry'
_journal_page_first 325
_journal_page_last 333
_journal_paper_doi 10.1016/0022-4596(80)90153-X
_journal_volume 33
_journal_year 1980
_chemical_formula_sum 'Cr3 Na3 O16 P'
_space_group_IT_number 29
_symmetry_space_group_name_Hall 'P 2c -2b'
_symmetry_space_group_name_H-M 'P b c 21'
_cell_angle_alpha 90
_cell_angle_beta 90
_cell_angle_gamma 90
_cell_length_a 11.72
_cell_length_b 14.89
_cell_length_c 16.59
_cell_formula_units_Z 8
_cell_volume 2895.134
_database_code_amcsd 0015936
_exptl_crystal_density_diffrn 2.349
_cod_duplicate_entry 1007255
_cod_original_cell_volume 2895.135
_cod_original_formula_sum 'Na3 P Cr3 O16'
_cod_database_code 9014244
_amcsd_formula_title 'Cr3 H6 Na3 O16 P'

loop_
_space_group_symop_operation_xyz
x,y,z
-x,1/2+y,z
x,1/2-y,1/2+z
-x,-y,1/2+z

loop_
_atom_site_aniso_label
_atom_site_aniso_U_11
_atom_site_aniso_U_22
_atom_site_aniso_U_33
_atom_site_aniso_U_12
_atom_site_aniso_U_13
_atom_site_aniso_U_23
Na1 0.00451 0.00239 0.00134 0.00025 -0.00055 0.00007
Na2 0.00426 0.00321 0.00311 -0.00112 0.00007 -0.00047
Na3 0.00332 0.00416 0.00278 -0.00007 0.00017 -0.00079
Na4 0.00468 0.00295 0.00217 -0.00022 -0.00060 0.00002
Na5 0.00411 0.00369 0.00306 -0.00042 0.00115 0.00031
Na6 0.00361 0.00310 0.00277 0.00035 -0.00094 0.00002
P1 0.00313 0.00161 0.00166 -0.00022 -0.00018 0.00035
P2 0.00285 0.00095 0.00153 -0.00031 -0.00035 0.00005
Cr1 0.00267 0.00149 0.00172 0.00019 0.00036 0.00010
Cr2 0.00331 0.00161 0.00159 0.00013 -0.00026 -0.00008
Cr3 0.00263 0.00163 0.00226 0.00033 0.00053 0.00010
Cr4 0.00304 0.00162 0.00195 -0.00026 -0.00036 -0.00013
Cr5 0.00400 0.00181 0.00179 0.00026 0.00056 -0.00017
Cr6 0.00292 0.00142 0.00136 -0.00003 0.00010 -0.00014

loop_
_atom_site_label
_atom_site_fract_x
_atom_site_fract_y
_atom_site_fract_z
Na1 0.49630 0.37730 0.31410
Na2 0.17770 0.11700 0.16930
Na3 0.31520 0.36850 0.49120
Na4 0.89220 0.12030 0.10220
Na5 -0.01840 0.13080 0.32950
Na6 0.60950 0.12380 0.01920
P1 -0.00170 0.44650 0.20850
P2 0.48070 0.19060 0.42980
Cr1 0.82840 0.82110 0.30280
Cr2 0.07050 0.32480 0.05480
Cr3 0.81640 0.30510 0.26640
Cr4 0.30730 0.05400 0.35070
Cr5 0.67050 0.06650 0.35200
Cr6 0.55140 0.42110 0.08470
O1 0.20000 0.34420 0.03680
O2 0.68120 0.31940 0.27130
O3 0.17420 0.32480 0.39940
O4 0.00510 0.04600 0.20470
O5 0.29610 0.33660 0.26930
O6 -0.00070 0.15680 0.47610
O7 0.07840 0.41330 0.27940
O8 0.05070 0.22470 0.08790
O9 0.11800 0.22910 0.26850
O10 0.84790 0.22490 0.20630
O11 0.88150 0.40870 0.22940
O12 0.03490 0.40230 0.12990
O13 0.87240 0.27980 0.34820
O14 0.80290 0.08160 0.37130
O15 0.47700 0.28920 0.43900
O16 0.32570 0.04230 0.25650
O17 0.17610 0.06060 0.37120
O18 0.59690 0.16190 0.39230
O19 0.37440 0.47740 0.39250
O20 0.64760 0.06210 0.25750
O21 0.45050 0.02470 0.06360
O22 0.68250 0.38260 0.08220
O23 0.47210 0.35550 0.01180
O24 0.49690 0.40150 0.16920
O25 0.37950 0.15940 0.37570
O26 0.63500 0.47210 0.39750
O27 0.32940 0.20270 0.11790
O28 0.56470 0.19210 0.15100
O29 0.77410 0.21810 0.01550
O30 -0.04360 0.43710 0.47510
O31 0.01760 0.03550 0.04670
O32 0.72880 0.02160 0.10040

loop_
_cod_related_entry_id
_cod_related_entry_database
_cod_related_entry_code
1 AMCSD 0015936
